data_1519081
loop_
_publ_author_name
'Sanzenbacher, Ralf'
'Sotofte, Inger'
'Springborg, Johan'

_publ_section_title
;
 Nickel(II) Complexes with [2(4).3(1)]Adamanzane,
 1,4,7,10-Tetraazabicyclo[5.5.3]pentadecane
;
_journal_name_full 'Acta Chemica Scandinavica'
_journal_page_first 457
_journal_page_last 464
_journal_volume 53
_journal_year 1999
_chemical_formula_sum 'C11 H24 F6 N5 Ni O2 P'
_chemical_formula_weight 462.03
_space_group_IT_number 15
_symmetry_cell_setting monoclinic
_symmetry_Int_Tables_number 15
_symmetry_space_group_name_Hall '-C 2yc'
_symmetry_space_group_name_H-M 'C 1 2/c 1'
_cell_angle_alpha 90
_cell_angle_beta 102.3280(10)
_cell_angle_gamma 90
_cell_formula_units_Z 16
_cell_length_a 26.3649(8)
_cell_length_b 8.9488(3)
_cell_length_c 30.7694(10)
_cell_volume 7092.2(4)
_diffrn_ambient_temperature 120
_diffrn_radiation_probe x-ray
_diffrn_radiation_type MoK\a
_diffrn_radiation_wavelength 0.71069
_exptl_absorpt_coefficient_mu 1.262
_exptl_crystal_density_diffrn 1.731
_exptl_crystal_F_000 3808
_refine_ls_number_parameters 471
_refine_ls_number_reflns 4509
_refine_ls_R_factor_gt 0.0689
_refine_ls_wR_factor_gt 0.1222
_cod_data_source_file Acta-Chem-Scand-1999-53-457-464-3.cif
_cod_data_source_block 3
_cod_depositor_comments
;
No atomic coordinates in the paper,
a dummy atom was added

 The dummy atom was replaced by unknown values. This is the
 standard way of marking entries in the COD that do not contain
 coordinates.

 Antanas Vaitkus,
 2016-12-06
;
_cod_original_sg_symbol_H-M 'C 2/c'
_cod_database_code 1519081

loop_
_symmetry_equiv_pos_site_id
_symmetry_equiv_pos_as_xyz
1 x,y,z
2 -x,y,1/2-z
3 -x,-y,-z
4 x,-y,1/2+z
5 1/2+x,1/2+y,z
6 1/2-x,1/2+y,1/2-z
7 1/2-x,1/2-y,-z
8 1/2+x,1/2-y,1/2+z

loop_
_atom_site_label
_atom_site_type_symbol
_atom_site_fract_x
_atom_site_fract_y
_atom_site_fract_z
_atom_site_U_iso_or_equiv
_atom_site_calc_flag
? ? ? ? ? ? ?
